data_1574467
loop_
_publ_author_name
'Ma, Xiu-Fang'
'Hou, Xin-Lan'
'Qin, Ye-Hui'
'Teng, Qian'
'Bao, Song-Song'
'Tian, Yu-Xi'
'Zheng, Li-Min'

_publ_section_title
;
 A thermally and photoresponsive luminescent single-molecule magnet based
 on dysprosium--anthracene: effect of temperature on anthracene
 photocycloaddition
;
_journal_issue 23
_journal_name_full 'Chemical Science'
_journal_page_first 10340
_journal_page_last 10348
_journal_paper_doi 10.1039/D5SC01302J
_journal_volume 16
_journal_year 2025
_chemical_formula_moiety 'C50 H52 Dy N5 O11 P2 Se2'
_chemical_formula_sum 'C50 H52 Dy N5 O11 P2 Se2'
_chemical_formula_weight 1281.32
_space_group_crystal_system monoclinic
_space_group_IT_number 11
_space_group_name_Hall '-P 2yb'
_space_group_name_H-M_alt 'P 1 21/m 1'
_atom_sites_solution_hydrogens mixed
_atom_sites_solution_primary iterative
_audit_creation_date 2024-05-30
_audit_creation_method
;
Olex2 1.5
(compiled 2023.03.06 svn.rbb2c1857 for OlexSys, GUI svn.r6748)
;
_audit_update_record
;
2025-02-05 deposited with the CCDC.	2025-04-21 downloaded from the CCDC.
;
_cell_angle_alpha 90
_cell_angle_beta 111.587(4)
_cell_angle_gamma 90
_cell_formula_units_Z 2
_cell_length_a 9.7539(12)
_cell_length_b 25.787(3)
_cell_length_c 11.2182(14)
_cell_measurement_reflns_used 5368
_cell_measurement_temperature 298.00
_cell_measurement_theta_max 26.112
_cell_measurement_theta_min 2.372
_cell_volume 2623.7(6)
_computing_cell_refinement 'SAINT v8.37A (Bruker, 2015)'
_computing_data_reduction 'SAINT v8.37A (Bruker, 2015)'
_computing_molecular_graphics 'Olex2 1.5 (Dolomanov et al., 2009)'
_computing_publication_material 'Olex2 1.5 (Dolomanov et al., 2009)'
_computing_structure_refinement 'SHELXL 2018/3 (Sheldrick, 2015)'
_computing_structure_solution 'olex2.solve 1.5 (Bourhis et al., 2015)'
_diffrn_ambient_temperature 298.00
_diffrn_measured_fraction_theta_full 0.985
_diffrn_measured_fraction_theta_max 0.983
_diffrn_measurement_device_type 'Bruker APEX-II CCD'
_diffrn_measurement_method '\f and \w scans'
_diffrn_radiation_type MoK\a
_diffrn_radiation_wavelength 0.71073
_diffrn_reflns_av_R_equivalents 0.0810
_diffrn_reflns_av_unetI/netI 0.0756
_diffrn_reflns_Laue_measured_fraction_full 0.985
_diffrn_reflns_Laue_measured_fraction_max 0.983
_diffrn_reflns_limit_h_max 12
_diffrn_reflns_limit_h_min -12
_diffrn_reflns_limit_k_max 32
_diffrn_reflns_limit_k_min -33
_diffrn_reflns_limit_l_max 14
_diffrn_reflns_limit_l_min -11
_diffrn_reflns_number 22763
_diffrn_reflns_point_group_measured_fraction_full 0.985
_diffrn_reflns_point_group_measured_fraction_max 0.983
_diffrn_reflns_theta_full 25.242
_diffrn_reflns_theta_max 27.564
_diffrn_reflns_theta_min 1.952
_diffrn_source_current 40.0
_diffrn_source_power 1.8
_diffrn_source_voltage 45.0
_diffrn_standards_number 0
_exptl_absorpt_coefficient_mu 2.935
_exptl_absorpt_correction_T_max 0.7456
_exptl_absorpt_correction_T_min 0.6329
_exptl_absorpt_process_details
;
SADABS-2016/2 (Bruker,2016/2) was used for absorption correction.
wR2(int) was 0.1120 before and 0.0646 after correction.
The Ratio of minimum to maximum transmission is 0.8488.
The \l/2 correction factor is Not present.
;
_exptl_crystal_colour yellow
_exptl_crystal_density_diffrn 1.622
_exptl_crystal_description block
_exptl_crystal_F_000 1278
_exptl_crystal_size_max 0.22
_exptl_crystal_size_mid 0.12
_exptl_crystal_size_min 0.08
_refine_diff_density_max 1.214
_refine_diff_density_min -0.894
_refine_diff_density_rms 0.146
_refine_ls_extinction_method none
_refine_ls_goodness_of_fit_ref 1.036
_refine_ls_hydrogen_treatment constr
_refine_ls_matrix_type full
_refine_ls_number_parameters 363
_refine_ls_number_reflns 6106
_refine_ls_number_restraints 368
_refine_ls_restrained_S_all 1.073
_refine_ls_R_factor_all 0.1165
_refine_ls_R_factor_gt 0.0680
_refine_ls_shift/su_max 0.000
_refine_ls_shift/su_mean 0.000
_refine_ls_structure_factor_coef Fsqd
_refine_ls_weighting_details 'w=1/[\s^2^(Fo^2^)+(0.0850P)^2^+6.5300P] where P=(Fo^2^+2Fc^2^)/3'
_refine_ls_weighting_scheme calc
_refine_ls_wR_factor_gt 0.1603
_refine_ls_wR_factor_ref 0.1927
_reflns_Friedel_coverage 0.000
_reflns_number_gt 3909
_reflns_number_total 6106
_reflns_threshold_expression 'I > 2\s(I)'
_cod_data_source_file d5sc01302j2.cif
_cod_data_source_block y_a_CCDC3
_cod_depositor_comments 'Adding full bibliography for 1574464--1574468.cif.'
_cod_original_cell_volume 2623.8(5)
_cod_database_code 1574467
_shelx_shelxl_version_number 2018/3
_shelx_space_group_comment
;
The symmetry employed for this shelxl refinement is uniquely defined
by the following loop, which should always be used as a source of
symmetry information in preference to the above space-group names.
They are only intended as comments.
;
_shelx_estimated_absorpt_t_max 0.799
_shelx_estimated_absorpt_t_min 0.564
_olex2_refinement_description
;
1. Fixed Uiso
 At 1.2 times of:
  All C(H) groups, All C(H,H) groups, All N(H) groups
 At 1.5 times of:
  All C(H,H,H) groups
2. Restrained distances
 O3-C16 \\sim O2-C18
 with sigma of 0.01
 C18-C19 \\sim C16-C17
 with sigma of 0.01
3. Rigid bond restraints
 O10, N5, O10, O9, O11
 with sigma for 1-2 distances of 0.01 and sigma for 1-3 distances of 0.02
 P1, O1, O3, O2, C1, C2, C3, C4, C5, C6, C7, C8, C9, C10, C11, C12, C13, C14,
 C15, C16, C17, C18, C19
 with sigma for 1-2 distances of 0.005 and sigma for 1-3 distances of 0.01
 O7, C21, C22, C23, C24, C25, N4
 with sigma for 1-2 distances of 0.01 and sigma for 1-3 distances of 0.02
 O8, C26, C27, C28, C29, C30, N3
 with sigma for 1-2 distances of 0.01 and sigma for 1-3 distances of 0.02
4. Uiso/Uaniso restraints and constraints
O10 \\sim N5 \\sim O10 \\sim O9 \\sim O11: within 2A with sigma of 0.01 and
sigma for terminal atoms of 0.02 within 2A
P1 \\sim O1 \\sim O3 \\sim O2 \\sim C1 \\sim C2 \\sim C3 \\sim C4 \\sim C5
\\sim C6 \\sim C7 \\sim C8 \\sim C9 \\sim C10 \\sim C11 \\sim C12 \\sim C13
\\sim C14 \\sim C15 \\sim C16 \\sim C17 \\sim C18 \\sim C19: within 2A with
sigma of 0.005 and sigma for terminal atoms of 0.01 within 2A
O7 \\sim C21 \\sim C22 \\sim C23 \\sim C24 \\sim C25 \\sim N4: within 2A with
sigma of 0.01 and sigma for terminal atoms of 0.02 within 2A
O8 \\sim C26 \\sim C27 \\sim C28 \\sim C29 \\sim C30 \\sim N3: within 2A with
sigma of 0.01 and sigma for terminal atoms of 0.02 within 2A
5. Others
 Fixed Sof: C26(0.5) H26(0.5) C27(0.5) H27(0.5) C29(0.5) H29(0.5) C30(0.5)
 H30(0.5)
6.a Riding coordinates:
 C16(H16A,H16B), C26(H26), C27(H27), C29(H29), C30(H30), N3(H3), N4(H4A)
6.b Secondary CH2 refined with riding coordinates:
 C1(H1A,H1B), C18(H18A,H18B)
6.c Aromatic/amide H refined with riding coordinates:
 C4(H4), C5(H5), C6(H6), C7(H7), C9(H9), C11(H11), C12(H12), C13(H13),
 C14(H14), C21(H21), C22(H22), C24(H24), C25(H25)
6.d Idealised Me refined as rotating group:
 C17(H17A,H17B,H17C), C19(H19A,H19B,H19C)
;
_olex2_submission_special_instructions 'No special instructions were received'

loop_
_space_group_symop_operation_xyz
'x, y, z'
'-x, y+1/2, -z'
'-x, -y, -z'
'x, -y-1/2, z'

loop_
_atom_site_label
_atom_site_type_symbol
_atom_site_fract_x
_atom_site_fract_y
_atom_site_fract_z
_atom_site_U_iso_or_equiv
_atom_site_adp_type
_atom_site_occupancy
_atom_site_site_symmetry_order
_atom_site_calc_flag
_atom_site_refinement_flags_posn
_atom_site_refinement_flags_adp
_atom_site_refinement_flags_occupancy
_atom_site_disorder_assembly
_atom_site_disorder_group
Dy1 Dy 0.40804(6) 0.250000 0.29281(5) 0.04785(19) Uani 1 2 d S T P . .
Se1 Se 0.02267(12) 0.16100(4) -0.12187(10) 0.0726(3) Uani 1 1 d . . . . .
P1 P 0.5035(3) 0.38918(9) 0.3432(2) 0.0661(6) Uani 1 1 d . U . . .
C1 C 0.4794(10) 0.4085(3) 0.1824(8) 0.0590(14) Uani 1 1 d . U . . .
H1A H 0.503395 0.379308 0.139134 0.071 Uiso 1 1 calc R U . . .
H1B H 0.376369 0.416896 0.136621 0.071 Uiso 1 1 calc R U . . .
C2 C 0.5726(10) 0.4548(3) 0.1741(8) 0.0582(13) Uani 1 1 d . U . . .
C3 C 0.7122(10) 0.4470(3) 0.1687(8) 0.0631(14) Uani 1 1 d . U . . .
C4 C 0.7814(11) 0.3976(4) 0.1763(9) 0.0732(17) Uani 1 1 d . U . . .
H4 H 0.732921 0.368226 0.188580 0.088 Uiso 1 1 calc R U . . .
C5 C 0.9113(12) 0.3920(5) 0.1665(9) 0.0813(19) Uani 1 1 d . U . . .
H5 H 0.951168 0.359030 0.169938 0.098 Uiso 1 1 calc R U . . .
C6 C 0.9894(12) 0.4352(5) 0.1510(10) 0.0847(19) Uani 1 1 d . U . . .
H6 H 1.080815 0.430584 0.144186 0.102 Uiso 1 1 calc R U . . .
C7 C 0.9353(12) 0.4826(4) 0.1459(9) 0.0800(18) Uani 1 1 d . U . . .
H7 H 0.990100 0.510744 0.136650 0.096 Uiso 1 1 calc R U . . .
C8 C 0.7952(11) 0.4914(4) 0.1544(8) 0.0694(15) Uani 1 1 d . U . . .
C9 C 0.7348(11) 0.5400(4) 0.1479(8) 0.0684(16) Uani 1 1 d . U . . .
H9 H 0.788519 0.568354 0.138036 0.082 Uiso 1 1 calc R U . . .
C10 C 0.6004(11) 0.5486(3) 0.1552(8) 0.0663(15) Uani 1 1 d . U . . .
C11 C 0.5375(13) 0.5993(4) 0.1483(9) 0.0760(18) Uani 1 1 d . U . . .
H11 H 0.591224 0.628061 0.140578 0.091 Uiso 1 1 calc R U . . .
C12 C 0.4064(13) 0.6062(4) 0.1527(9) 0.0824(19) Uani 1 1 d . U . . .
H12 H 0.370082 0.639780 0.149002 0.099 Uiso 1 1 calc R U . . .
C13 C 0.3193(12) 0.5644(4) 0.1629(9) 0.0774(18) Uani 1 1 d . U . . .
H13 H 0.225467 0.570475 0.163347 0.093 Uiso 1 1 calc R U . . .
C14 C 0.3710(11) 0.5155(4) 0.1721(8) 0.0673(16) Uani 1 1 d . U . . .
H14 H 0.313744 0.488273 0.182227 0.081 Uiso 1 1 calc R U . . .
C15 C 0.5104(10) 0.5048(3) 0.1665(8) 0.0591(14) Uani 1 1 d . U . . .
C16 C 0.7754(12) 0.3842(5) 0.5177(13) 0.120(3) Uani 1 1 d D U . . .
H16A H 0.796368 0.352817 0.479700 0.144 Uiso 1 1 d R U . . .
H16B H 0.748508 0.374207 0.589550 0.144 Uiso 1 1 d R U . . .
C17 C 0.9031(15) 0.4166(6) 0.5542(15) 0.139(4) Uani 1 1 d D U . . .
H17A H 0.876043 0.450269 0.516411 0.208 Uiso 1 1 calc R U . . .
H17B H 0.974938 0.401440 0.524873 0.208 Uiso 1 1 calc R U . . .
H17C H 0.944057 0.419794 0.645858 0.208 Uiso 1 1 calc R U . . .
C18 C 0.3814(15) 0.4235(6) 0.4979(11) 0.112(2) Uani 1 1 d D U . . .
H18A H 0.460562 0.443572 0.558486 0.134 Uiso 1 1 calc R U . . .
H18B H 0.391592 0.387884 0.527850 0.134 Uiso 1 1 calc R U . . .
C19 C 0.2442(16) 0.4434(6) 0.4931(13) 0.141(4) Uani 1 1 d D U . . .
H19A H 0.168348 0.418154 0.454556 0.212 Uiso 1 1 calc R U . . .
H19B H 0.221962 0.474588 0.443061 0.212 Uiso 1 1 calc R U . . .
H19C H 0.249336 0.450797 0.578497 0.212 Uiso 1 1 calc R U . . .
C20 C 0.1593(10) 0.1813(3) 0.0239(9) 0.058(2) Uani 1 1 d . . . . .
C21 C 0.565(2) 0.250000 -0.1384(15) 0.087(3) Uani 1 2 d S TU P . .
H21 H 0.503652 0.250000 -0.224560 0.105 Uiso 1 2 calc R U P . .
C22 C 0.508(2) 0.250000 -0.0453(14) 0.088(3) Uani 1 2 d S TU P . .
H22 H 0.406236 0.250000 -0.069028 0.105 Uiso 1 2 calc R U P . .
C23 C 0.5958(18) 0.250000 0.0854(14) 0.081(3) Uani 1 2 d S TU P . .
C24 C 0.7447(17) 0.250000 0.1084(16) 0.081(3) Uani 1 2 d S TU P . .
H24 H 0.811130 0.250000 0.192743 0.098 Uiso 1 2 calc R U P . .
C25 C 0.7979(19) 0.250000 0.0118(17) 0.084(3) Uani 1 2 d S TU P . .
H25 H 0.898762 0.250000 0.028954 0.101 Uiso 1 2 calc R U P . .
C26 C 0.018(3) 0.2222(10) 0.565(2) 0.103(4) Uani 0.5 1 d . U P . .
H26 H -0.058326 0.199979 0.571477 0.124 Uiso 0.5 1 d R U P . .
C27 C 0.066(3) 0.2172(9) 0.463(2) 0.094(3) Uani 0.5 1 d . U P . .
H27 H 0.021591 0.192620 0.395360 0.113 Uiso 0.5 1 d R U P . .
C28 C 0.1707(17) 0.250000 0.4460(15) 0.081(3) Uani 1 2 d S TU P . .
C29 C 0.225(3) 0.2124(10) 0.543(2) 0.095(4) Uani 0.5 1 d . U P . .
H29 H 0.288336 0.184637 0.536195 0.114 Uiso 0.5 1 d R U P . .
C30 C 0.166(3) 0.2066(11) 0.633(2) 0.103(4) Uani 0.5 1 d . U P . .
H30 H 0.193136 0.179516 0.695561 0.124 Uiso 0.5 1 d R U P . .
N1 N 0.2451(11) 0.1939(3) 0.1215(9) 0.089(3) Uani 1 1 d . . . . .
N3 N 0.0660(18) 0.250000 0.6399(17) 0.113(4) Uani 1 2 d S TU P . .
H3 H 0.052162 0.250000 0.714688 0.136 Uiso 1 2 d R U P . .
N4 N 0.7028(18) 0.250000 -0.1046(14) 0.088(3) Uani 1 2 d S TU P . .
H4A H 0.738965 0.250000 -0.171082 0.106 Uiso 1 2 d R U P . .
N5 N 0.6503(12) 0.250000 0.5495(9) 0.060(2) Uani 1 2 d S TU P . .
O1 O 0.4769(8) 0.3344(2) 0.3568(6) 0.0773(16) Uani 1 1 d . U . . .
O3 O 0.6527(9) 0.4091(3) 0.4307(8) 0.1071(19) Uani 1 1 d D U . . .
O2 O 0.3934(9) 0.4253(3) 0.3764(6) 0.0917(15) Uani 1 1 d D U . . .
O9 O 0.6727(10) 0.250000 0.4480(7) 0.065(2) Uani 1 2 d S TU P . .
O10 O 0.5166(9) 0.250000 0.5397(7) 0.0613(19) Uani 1 2 d S TU P . .
O11 O 0.7482(11) 0.250000 0.6538(8) 0.091(3) Uani 1 2 d S TU P . .
O7 O 0.5436(12) 0.250000 0.1726(10) 0.100(3) Uani 1 2 d S TU P . .
O8 O 0.2178(11) 0.250000 0.3581(9) 0.083(2) Uani 1 2 d S TU P . .

loop_
_atom_site_aniso_label
_atom_site_aniso_U_11
_atom_site_aniso_U_22
_atom_site_aniso_U_33
_atom_site_aniso_U_23
_atom_site_aniso_U_13
_atom_site_aniso_U_12
Dy1 0.0560(3) 0.0562(3) 0.0417(3) 0.000 0.0300(2) 0.000
Se1 0.0758(7) 0.0761(7) 0.0623(6) -0.0088(5) 0.0213(5) -0.0019(5)
P1 0.0802(15) 0.0617(13) 0.0542(12) 0.0070(10) 0.0221(11) -0.0132(11)
C1 0.070(3) 0.057(3) 0.050(3) -0.002(3) 0.023(3) -0.010(3)
C2 0.069(3) 0.059(3) 0.047(3) -0.001(2) 0.021(2) -0.012(2)
C3 0.070(3) 0.070(3) 0.051(3) -0.006(3) 0.024(3) -0.013(2)
C4 0.075(4) 0.082(3) 0.060(3) -0.009(3) 0.021(3) -0.004(3)
C5 0.076(4) 0.099(4) 0.066(4) -0.011(4) 0.022(3) -0.002(3)
C6 0.077(4) 0.107(4) 0.068(4) -0.013(4) 0.023(3) -0.010(3)
C7 0.076(3) 0.098(4) 0.065(3) -0.011(4) 0.025(3) -0.021(3)
C8 0.074(3) 0.080(3) 0.054(3) -0.008(3) 0.022(3) -0.022(3)
C9 0.081(3) 0.072(3) 0.048(3) -0.001(3) 0.018(3) -0.025(3)
C10 0.086(3) 0.061(3) 0.046(3) -0.002(3) 0.017(3) -0.014(3)
C11 0.099(4) 0.059(3) 0.057(3) -0.001(3) 0.014(3) -0.011(3)
C12 0.101(4) 0.066(3) 0.065(4) -0.001(3) 0.013(4) 0.002(3)
C13 0.092(4) 0.068(3) 0.062(4) -0.004(3) 0.018(3) 0.006(3)
C14 0.081(3) 0.064(3) 0.052(3) -0.002(3) 0.019(3) -0.001(3)
C15 0.076(3) 0.057(3) 0.043(3) -0.004(2) 0.020(3) -0.010(2)
C16 0.103(5) 0.123(5) 0.102(5) 0.014(5) -0.001(4) -0.024(4)
C17 0.106(7) 0.146(8) 0.125(8) 0.005(7) -0.003(7) -0.035(6)
C18 0.132(5) 0.135(5) 0.077(4) 0.011(4) 0.048(4) 0.016(5)
C19 0.138(8) 0.198(9) 0.093(7) 0.006(7) 0.051(6) 0.032(7)
C20 0.059(5) 0.053(5) 0.061(5) -0.001(4) 0.021(4) 0.009(4)
C21 0.137(8) 0.068(6) 0.073(6) 0.000 0.057(6) 0.000
C22 0.123(7) 0.089(6) 0.067(5) 0.000 0.055(5) 0.000
C23 0.097(6) 0.108(6) 0.067(5) 0.000 0.064(5) 0.000
C24 0.089(6) 0.088(6) 0.095(6) 0.000 0.066(5) 0.000
C25 0.104(7) 0.070(6) 0.111(7) 0.000 0.078(6) 0.000
C26 0.100(8) 0.138(9) 0.098(8) 0.003(5) 0.067(7) -0.008(6)
C27 0.091(7) 0.123(8) 0.091(7) 0.001(5) 0.062(6) -0.007(5)
C28 0.080(6) 0.111(7) 0.079(6) 0.000 0.059(5) 0.000
C29 0.093(7) 0.120(8) 0.092(7) 0.008(5) 0.060(6) -0.007(6)
C30 0.103(7) 0.132(8) 0.096(7) 0.009(5) 0.060(6) -0.008(5)
N1 0.097(7) 0.081(6) 0.077(6) -0.010(5) 0.018(5) 0.005(5)
N3 0.108(8) 0.154(10) 0.100(8) 0.000 0.065(7) 0.000
N4 0.134(7) 0.064(5) 0.099(6) 0.000 0.081(6) 0.000
N5 0.065(4) 0.082(5) 0.039(4) 0.000 0.026(4) 0.000
O1 0.093(3) 0.058(3) 0.067(3) 0.010(3) 0.013(3) -0.017(3)
O3 0.101(3) 0.109(4) 0.083(3) 0.015(3) 0.001(3) -0.031(3)
O2 0.117(3) 0.099(3) 0.068(3) 0.010(3) 0.045(3) 0.012(3)
O9 0.071(5) 0.093(5) 0.037(4) 0.000 0.027(4) 0.000
O10 0.065(4) 0.083(5) 0.043(4) 0.000 0.028(4) 0.000
O11 0.073(6) 0.165(9) 0.040(4) 0.000 0.027(4) 0.000
O7 0.093(6) 0.167(8) 0.067(5) 0.000 0.060(5) 0.000
O8 0.082(6) 0.116(7) 0.076(5) 0.000 0.058(5) 0.000

loop_
_atom_type_symbol
_atom_type_description
_atom_type_scat_dispersion_real
_atom_type_scat_dispersion_imag
_atom_type_scat_source
C C 0.0033 0.0016 'International Tables Vol C Tables 4.2.6.8 and 6.1.1.4'
H H 0.0000 0.0000 'International Tables Vol C Tables 4.2.6.8 and 6.1.1.4'
Dy Dy -0.1892 4.4098 'International Tables Vol C Tables 4.2.6.8 and 6.1.1.4'
N N 0.0061 0.0033 'International Tables Vol C Tables 4.2.6.8 and 6.1.1.4'
O O 0.0106 0.0060 'International Tables Vol C Tables 4.2.6.8 and 6.1.1.4'
P P 0.1023 0.0942 'International Tables Vol C Tables 4.2.6.8 and 6.1.1.4'
Se Se -0.0929 2.2259 'International Tables Vol C Tables 4.2.6.8 and 6.1.1.4'

loop_
_geom_angle_atom_site_label_1
_geom_angle_atom_site_label_2
_geom_angle_atom_site_label_3
_geom_angle
_geom_angle_site_symmetry_1
_geom_angle_site_symmetry_3
_geom_angle_publ_flag
N1 Dy1 N1 71.9(4) 4_565 . ?
N1 Dy1 O9 137.7(2) . . ?
N1 Dy1 O9 137.7(2) 4_565 . ?
N1 Dy1 O10 137.0(2) . . ?
N1 Dy1 O10 137.0(2) 4_565 . ?
O1 Dy1 N1 73.7(3) . 4_565 ?
O1 Dy1 N1 145.6(3) . . ?
O1 Dy1 N1 73.7(3) 4_565 . ?
O1 Dy1 N1 145.6(3) 4_565 4_565 ?
O1 Dy1 O1 140.5(3) 4_565 . ?
O1 Dy1 O9 71.33(17) 4_565 . ?
O1 Dy1 O9 71.33(17) . . ?
O1 Dy1 O10 73.07(16) . . ?
O1 Dy1 O10 73.07(16) 4_565 . ?
O9 Dy1 O10 49.3(2) . . ?
O7 Dy1 N1 83.3(3) . 4_565 ?
O7 Dy1 N1 83.3(3) . . ?
O7 Dy1 O1 91.1(2) . 4_565 ?
O7 Dy1 O1 91.1(2) . . ?
O7 Dy1 O9 74.4(3) . . ?
O7 Dy1 O10 123.7(3) . . ?
O7 Dy1 O8 163.2(4) . . ?
O8 Dy1 N1 83.1(3) . 4_565 ?
O8 Dy1 N1 83.1(3) . . ?
O8 Dy1 O1 94.6(2) . 4_565 ?
O8 Dy1 O1 94.6(2) . . ?
O8 Dy1 O9 122.4(3) . . ?
O8 Dy1 O10 73.1(3) . . ?
O1 P1 C1 114.3(4) . . ?
O1 P1 O3 115.3(4) . . ?
O1 P1 O2 112.9(4) . . ?
O3 P1 C1 107.2(4) . . ?
O3 P1 O2 102.9(5) . . ?
O2 P1 C1 103.0(4) . . ?
P1 C1 H1A 108.6 . . ?
P1 C1 H1B 108.6 . . ?
H1A C1 H1B 107.6 . . ?
C2 C1 P1 114.6(6) . . ?
C2 C1 H1A 108.6 . . ?
C2 C1 H1B 108.6 . . ?
C3 C2 C1 120.1(8) . . ?
C3 C2 C15 122.0(8) . . ?
C15 C2 C1 117.8(8) . . ?
C2 C3 C4 124.8(8) . . ?
C2 C3 C8 119.0(9) . . ?
C4 C3 C8 116.1(9) . . ?
C3 C4 H4 118.7 . . ?
C5 C4 C3 122.6(10) . . ?
C5 C4 H4 118.7 . . ?
C4 C5 H5 119.7 . . ?
C4 C5 C6 120.5(11) . . ?
C6 C5 H5 119.7 . . ?
C5 C6 H6 119.5 . . ?
C7 C6 C5 121.0(11) . . ?
C7 C6 H6 119.5 . . ?
C6 C7 H7 119.3 . . ?
C6 C7 C8 121.5(10) . . ?
C8 C7 H7 119.3 . . ?
C7 C8 C3 118.2(10) . . ?
C9 C8 C3 118.7(9) . . ?
C9 C8 C7 123.0(9) . . ?
C8 C9 H9 118.3 . . ?
C10 C9 C8 123.3(9) . . ?
C10 C9 H9 118.3 . . ?
C9 C10 C11 123.3(9) . . ?
C9 C10 C15 120.0(9) . . ?
C11 C10 C15 116.7(9) . . ?
C10 C11 H11 119.1 . . ?
C12 C11 C10 121.8(10) . . ?
C12 C11 H11 119.1 . . ?
C11 C12 H12 119.1 . . ?
C11 C12 C13 121.8(10) . . ?
C13 C12 H12 119.1 . . ?
C12 C13 H13 119.9 . . ?
C14 C13 C12 120.3(11) . . ?
C14 C13 H13 119.9 . . ?
C13 C14 H14 119.4 . . ?
C13 C14 C15 121.2(9) . . ?
C15 C14 H14 119.4 . . ?
C2 C15 C10 116.9(8) . . ?
C14 C15 C2 125.0(8) . . ?
C14 C15 C10 118.1(8) . . ?
H16A C16 H16B 107.9 . . ?
C17 C16 H16A 108.2 . . ?
C17 C16 H16B 113.0 . . ?
O3 C16 H16A 110.0 . . ?
O3 C16 H16B 106.2 . . ?
O3 C16 C17 111.5(11) . . ?
C16 C17 H17A 109.5 . . ?
C16 C17 H17B 109.5 . . ?
C16 C17 H17C 109.5 . . ?
H17A C17 H17B 109.5 . . ?
H17A C17 H17C 109.5 . . ?
H17B C17 H17C 109.5 . . ?
H18A C18 H18B 108.0 . . ?
C19 C18 H18A 109.3 . . ?
C19 C18 H18B 109.3 . . ?
O2 C18 H18A 109.3 . . ?
O2 C18 H18B 109.3 . . ?
O2 C18 C19 111.4(11) . . ?
C18 C19 H19A 109.5 . . ?
C18 C19 H19B 109.5 . . ?
C18 C19 H19C 109.5 . . ?
H19A C19 H19B 109.5 . . ?
H19A C19 H19C 109.5 . . ?
H19B C19 H19C 109.5 . . ?
N1 C20 Se1 177.3(10) . . ?
C22 C21 H21 121.2 . . ?
N4 C21 H21 121.2 . . ?
N4 C21 C22 117.6(17) . . ?
C21 C22 H22 118.5 . . ?
C21 C22 C23 123.1(17) . . ?
C23 C22 H22 118.5 . . ?
C24 C23 C22 113.0(13) . . ?
O7 C23 C22 123.3(15) . . ?
O7 C23 C24 123.7(15) . . ?
C23 C24 H24 118.8 . . ?
C25 C24 C23 122.4(16) . . ?
C25 C24 H24 118.8 . . ?
C24 C25 H25 121.3 . . ?
N4 C25 C24 117.4(16) . . ?
N4 C25 H25 121.3 . . ?
C26 C26 H26 126.4 4_565 . ?
C27 C26 C26 95.3(15) . 4_565 ?
C27 C26 H26 121.0 . . ?
N3 C26 C26 48.2(16) . 4_565 ?
N3 C26 H26 117.1 . . ?
N3 C26 C27 122(3) . . ?
C26 C27 C27 84.7(15) . 4_565 ?
C26 C27 H27 120.9 . . ?
C27 C27 H27 131.3 4_565 . ?
C28 C27 C26 123(2) . . ?
C28 C27 C27 52.5(10) . 4_565 ?
C28 C27 H27 116.0 . . ?
C27 C28 C27 75(2) . 4_565 ?
C27 C28 C29 113.7(16) 4_565 . ?
C27 C28 C29 113.7(16) . 4_565 ?
C27 C28 C29 64.0(13) 4_565 4_565 ?
C27 C28 C29 64.0(13) . . ?
C29 C28 C29 87(2) 4_565 . ?
O8 C28 C27 128.1(14) . 4_565 ?
O8 C28 C27 128.1(14) . . ?
O8 C28 C29 118.2(13) . 4_565 ?
O8 C28 C29 118.2(13) . . ?
C28 C29 C29 46.4(11) . 4_565 ?
C28 C29 H29 121.4 . . ?
C29 C29 H29 137.8 4_565 . ?
C30 C29 C28 121(2) . . ?
C30 C29 C29 96.4(17) . 4_565 ?
C30 C29 H29 116.1 . . ?
C29 C30 H30 123.7 . . ?
C29 C30 N3 115(2) . . ?
N3 C30 H30 120.6 . . ?
C20 N1 Dy1 160.2(8) . . ?
C26 N3 C26 84(3) 4_565 . ?
C26 N3 C30 64.1(17) . . ?
C26 N3 C30 64.1(17) 4_565 4_565 ?
C26 N3 C30 124(2) . 4_565 ?
C26 N3 C30 124(2) 4_565 . ?
C26 N3 H3 124.4 . . ?
C26 N3 H3 124.4 4_565 . ?
C30 N3 C30 96(2) . 4_565 ?
C30 N3 H3 112.0 4_565 . ?
C30 N3 H3 112.0 . . ?
C21 N4 C25 126.5(15) . . ?
C21 N4 H4A 115.8 . . ?
C25 N4 H4A 117.6 . . ?
O9 N5 O10 116.5(10) . . ?
O11 N5 O9 123.2(11) . . ?
O11 N5 O10 120.3(9) . . ?
P1 O1 Dy1 157.5(4) . . ?
C16 O3 P1 132.2(8) . . ?
C18 O2 P1 121.2(7) . . ?
N5 O9 Dy1 98.8(7) . . ?
N5 O10 Dy1 95.5(6) . . ?
C23 O7 Dy1 168.3(11) . . ?
C28 O8 Dy1 149.6(11) . . ?

loop_
_geom_bond_atom_site_label_1
_geom_bond_atom_site_label_2
_geom_bond_distance
_geom_bond_site_symmetry_2
_geom_bond_publ_flag
Dy1 N1 2.462(9) 4_565 ?
Dy1 N1 2.463(9) . ?
Dy1 O1 2.313(6) 4_565 ?
Dy1 O1 2.313(6) . ?
Dy1 O9 2.528(9) . ?
Dy1 O10 2.576(8) . ?
Dy1 O7 2.208(9) . ?
Dy1 O8 2.231(8) . ?
Se1 C20 1.767(9) . ?
P1 C1 1.802(8) . ?
P1 O1 1.454(6) . ?
P1 O3 1.515(8) . ?
P1 O2 1.566(8) . ?
C1 H1A 0.9700 . ?
C1 H1B 0.9700 . ?
C1 C2 1.523(11) . ?
C2 C3 1.399(12) . ?
C2 C15 1.415(12) . ?
C3 C4 1.430(13) . ?
C3 C8 1.445(12) . ?
C4 H4 0.9300 . ?
C4 C5 1.319(13) . ?
C5 H5 0.9300 . ?
C5 C6 1.395(14) . ?
C6 H6 0.9300 . ?
C6 C7 1.325(14) . ?
C7 H7 0.9300 . ?
C7 C8 1.422(14) . ?
C8 C9 1.375(13) . ?
C9 H9 0.9300 . ?
C9 C10 1.362(13) . ?
C10 C11 1.434(13) . ?
C10 C15 1.464(12) . ?
C11 H11 0.9300 . ?
C11 C12 1.310(15) . ?
C12 H12 0.9300 . ?
C12 C13 1.403(14) . ?
C13 H13 0.9300 . ?
C13 C14 1.349(12) . ?
C14 H14 0.9300 . ?
C14 C15 1.411(13) . ?
C16 H16A 0.9709 . ?
C16 H16B 0.9705 . ?
C16 C17 1.428(12) . ?
C16 O3 1.392(11) . ?
C17 H17A 0.9600 . ?
C17 H17B 0.9600 . ?
C17 H17C 0.9600 . ?
C18 H18A 0.9700 . ?
C18 H18B 0.9700 . ?
C18 C19 1.415(13) . ?
C18 O2 1.411(10) . ?
C19 H19A 0.9600 . ?
C19 H19B 0.9600 . ?
C19 H19C 0.9600 . ?
C20 N1 1.153(11) . ?
C21 H21 0.9300 . ?
C21 C22 1.348(19) . ?
C21 N4 1.26(2) . ?
C22 H22 0.9300 . ?
C22 C23 1.40(2) . ?
C23 C24 1.38(2) . ?
C23 O7 1.258(14) . ?
C24 H24 0.9300 . ?
C24 C25 1.363(18) . ?
C25 H25 0.9300 . ?
C25 N4 1.29(2) . ?
C26 C26 1.43(5) 4_565 ?
C26 H26 0.9666 . ?
C26 C27 1.39(3) . ?
C26 N3 1.08(3) . ?
C27 C27 1.69(5) 4_565 ?
C27 H27 0.9608 . ?
C27 C28 1.39(2) . ?
C28 C29 1.41(3) . ?
C28 C29 1.41(3) 4_565 ?
C28 O8 1.232(14) . ?
C29 C29 1.94(5) 4_565 ?
C29 H29 0.9649 . ?
C29 C30 1.34(3) . ?
C30 H30 0.9599 . ?
C30 N3 1.51(3) . ?
N3 H3 0.8971 . ?
N4 H4A 0.9353 . ?
N5 O9 1.236(11) . ?
N5 O10 1.267(12) . ?
N5 O11 1.208(13) . ?

loop_
_geom_hbond_atom_site_label_D
_geom_hbond_atom_site_label_H
_geom_hbond_atom_site_label_A
_geom_hbond_distance_DH
_geom_hbond_distance_HA
_geom_hbond_distance_DA
_geom_hbond_angle_DHA
_geom_hbond_site_symmetry_A
_geom_hbond_publ_flag
C26 H26 O11 0.97 2.71 3.22(3) 113.6 1_455 yes
N3 H3 Se1 0.90 3.02 3.663(13) 130.5 1_556 yes
N3 H3 Se1 0.90 3.02 3.663(13) 130.5 4_566 yes
N4 H4A O11 0.94 2.00 2.903(15) 161.9 1_554 yes

loop_
_geom_torsion_atom_site_label_1
_geom_torsion_atom_site_label_2
_geom_torsion_atom_site_label_3
_geom_torsion_atom_site_label_4
_geom_torsion
_geom_torsion_site_symmetry_1
_geom_torsion_site_symmetry_2
_geom_torsion_site_symmetry_3
_geom_torsion_site_symmetry_4
_geom_torsion_publ_flag
P1 C1 C2 C3 91.7(9) . . . . ?
P1 C1 C2 C15 -91.0(8) . . . . ?
C1 P1 O1 Dy1 -5.9(14) . . . . ?
C1 P1 O3 C16 -123.7(13) . . . . ?
C1 P1 O2 C18 -178.1(10) . . . . ?
C1 C2 C3 C4 -3.0(13) . . . . ?
C1 C2 C3 C8 176.9(7) . . . . ?
C1 C2 C15 C10 -178.4(7) . . . . ?
C1 C2 C15 C14 3.2(12) . . . . ?
C2 C3 C4 C5 177.7(9) . . . . ?
C2 C3 C8 C7 -178.5(8) . . . . ?
C2 C3 C8 C9 0.7(13) . . . . ?
C3 C2 C15 C10 -1.2(12) . . . . ?
C3 C2 C15 C14 -179.6(8) . . . . ?
C3 C4 C5 C6 1.5(15) . . . . ?
C3 C8 C9 C10 0.5(14) . . . . ?
C4 C3 C8 C7 1.5(12) . . . . ?
C4 C3 C8 C9 -179.4(8) . . . . ?
C4 C5 C6 C7 0.1(16) . . . . ?
C5 C6 C7 C8 -0.8(16) . . . . ?
C6 C7 C8 C3 0.0(15) . . . . ?
C6 C7 C8 C9 -179.2(9) . . . . ?
C7 C8 C9 C10 179.6(9) . . . . ?
C8 C3 C4 C5 -2.2(14) . . . . ?
C8 C9 C10 C11 -180.0(9) . . . . ?
C8 C9 C10 C15 -2.0(13) . . . . ?
C9 C10 C11 C12 178.4(9) . . . . ?
C9 C10 C15 C2 2.3(12) . . . . ?
C9 C10 C15 C14 -179.2(8) . . . . ?
C10 C11 C12 C13 -0.7(16) . . . . ?
C11 C10 C15 C2 -179.6(8) . . . . ?
C11 C10 C15 C14 -1.1(12) . . . . ?
C11 C12 C13 C14 1.8(15) . . . . ?
C12 C13 C14 C15 -2.6(14) . . . . ?
C13 C14 C15 C2 -179.4(8) . . . . ?
C13 C14 C15 C10 2.2(13) . . . . ?
C15 C2 C3 C4 179.8(8) . . . . ?
C15 C2 C3 C8 -0.3(12) . . . . ?
C15 C10 C11 C12 0.4(14) . . . . ?
C17 C16 O3 P1 165.2(11) . . . . ?
C19 C18 O2 P1 -158.0(11) . . . . ?
C21 C22 C23 C24 0.000(2) . . . . ?
C21 C22 C23 O7 180.000(1) . . . . ?
C22 C21 N4 C25 0.000(2) . . . . ?
C22 C23 C24 C25 0.000(1) . . . . ?
C22 C23 O7 Dy1 0.000(3) . . . . ?
C23 C24 C25 N4 0.000(1) . . . . ?
C24 C23 O7 Dy1 180.000(2) . . . . ?
C24 C25 N4 C21 0.000(1) . . . . ?
C26 C26 C27 C27 0.000(10) 4_565 . . 4_565 ?
C26 C26 C27 C28 38(2) 4_565 . . . ?
C26 C26 N3 C30 -132.3(18) 4_565 . . . ?
C26 C26 N3 C30 -53.0(18) 4_565 . . 4_565 ?
C26 C27 C28 C27 -51(3) . . . 4_565 ?
C26 C27 C28 C29 2(3) . . . 4_565 ?
C26 C27 C28 C29 76(3) . . . . ?
C26 C27 C28 O8 -177.7(19) . . . . ?
C27 C26 N3 C26 66(3) . . . 4_565 ?
C27 C26 N3 C30 -66(3) . . . . ?
C27 C26 N3 C30 13(4) . . . 4_565 ?
C27 C27 C28 C29 52.2(13) 4_565 . . 4_565 ?
C27 C27 C28 C29 126.3(15) 4_565 . . . ?
C27 C27 C28 O8 -127(2) 4_565 . . . ?
C27 C28 C29 C29 -118.1(15) . . . 4_565 ?
C27 C28 C29 C29 -59.9(14) 4_565 . . 4_565 ?
C27 C28 C29 C30 7(3) 4_565 . . . ?
C27 C28 C29 C30 -51(2) . . . . ?
C27 C28 O8 Dy1 129.3(17) 4_565 . . . ?
C27 C28 O8 Dy1 -129.3(17) . . . . ?
C28 C29 C30 N3 -14(4) . . . . ?
C29 C28 C29 C30 67(3) 4_565 . . . ?
C29 C28 O8 Dy1 51.5(15) 4_565 . . . ?
C29 C28 O8 Dy1 -51.5(15) . . . . ?
C29 C29 C30 N3 29(2) 4_565 . . . ?
C29 C30 N3 C26 18(4) . . . 4_565 ?
C29 C30 N3 C26 79(3) . . . . ?
C29 C30 N3 C30 -45(3) . . . 4_565 ?
N3 C26 C27 C27 -43(3) . . . 4_565 ?
N3 C26 C27 C28 -5(4) . . . . ?
N4 C21 C22 C23 0.000(2) . . . . ?
O1 P1 C1 C2 -151.6(6) . . . . ?
O1 P1 O3 C16 4.8(15) . . . . ?
O1 P1 O2 C18 58.2(10) . . . . ?
O3 P1 C1 C2 -22.6(8) . . . . ?
O3 P1 O1 Dy1 -130.8(12) . . . . ?
O3 P1 O2 C18 -66.8(10) . . . . ?
O2 P1 C1 C2 85.6(7) . . . . ?
O2 P1 O1 Dy1 111.4(12) . . . . ?
O2 P1 O3 C16 128.1(13) . . . . ?
O9 N5 O10 Dy1 0.000(3) . . . . ?
O10 N5 O9 Dy1 0.000(2) . . . . ?
O11 N5 O9 Dy1 180.000(3) . . . . ?
O11 N5 O10 Dy1 180.000(3) . . . . ?
O7 C23 C24 C25 180.000(2) . . . . ?
O8 C28 C29 C29 120.7(19) . . . 4_565 ?
O8 C28 C29 C30 -172(2) . . . . ?
